data_2200534
loop_
_publ_author_name
'Comerlato, Nadia M.'
'Crossetti, Geraldo L.'
'Howie, R. Alan'
'Tibultino, Pollyanna C.D.'
'Wardell, James L.'

_publ_section_title Dichloro[<i>N</i>,<i>N</i>'-bis(2,6-diisopropylphenyl)-1,2-ethanediimine-<i>N</i>,<i>N</i>']palladium
_journal_issue 7
_journal_name_full 'Acta Crystallographica Section E'
_journal_page_first m295
_journal_page_last m297
_journal_paper_doi 10.1107/S1600536801008704
_journal_volume 57
_journal_year 2001
_chemical_formula_moiety 'C26 H36 Cl2 N2 Pd'
_chemical_formula_sum 'C26 H36 Cl2 N2 Pd'
_chemical_formula_weight 553.87
_chemical_name_systematic
;
 Dichloro[N,N'-bis(2,6-diisopropylphenyl)-1,2-ethanediimine-N,N']palladium
;
_space_group_IT_number 14
_symmetry_cell_setting monoclinic
_symmetry_space_group_name_Hall '-P 2yab'
_symmetry_space_group_name_H-M 'P 1 21/a 1'
_audit_creation_method SHELXL-97
_cell_angle_alpha 90.00
_cell_angle_beta 110.3873(5)
_cell_angle_gamma 90.00
_cell_formula_units_Z 4
_cell_length_a 13.71980(10)
_cell_length_b 15.3812(2)
_cell_length_c 13.8702(2)
_cell_measurement_reflns_used 26074
_cell_measurement_temperature 150(2)
_cell_measurement_theta_max 27.48
_cell_measurement_theta_min 2.91
_cell_volume 2743.64(6)
_computing_cell_refinement 'DENZO and COLLECT'
_computing_data_collection
;
 DENZO (Otwinowski & Minor, 1997) and COLLECT (Hooft, 1998)
;
_computing_data_reduction 'DENZO and COLLECT'
_computing_molecular_graphics 'ORTEP-3 (Farrugia, 1997)'
_computing_publication_material SHELXL97
_computing_structure_refinement 'SHELXL97 (Sheldrick, 1997)'
_computing_structure_solution 'SHELXS97 (Sheldrick, 1990)'
_diffrn_ambient_temperature 150(2)
_diffrn_detector_area_resol_mean 9.091
_diffrn_measured_fraction_theta_full .995
_diffrn_measured_fraction_theta_max .995
_diffrn_measurement_device_type 'Enraf Nonius Kappa CCD area detector'
_diffrn_measurement_method '\f and \w scans to fill the Ewald sphere'
_diffrn_radiation_monochromator graphite
_diffrn_radiation_source 'Enraf Nonius FR591 rotating anode'
_diffrn_radiation_type MoK\a
_diffrn_radiation_wavelength .71073
_diffrn_reflns_av_R_equivalents .064
_diffrn_reflns_av_sigmaI/netI .032
_diffrn_reflns_limit_h_max 17
_diffrn_reflns_limit_h_min -17
_diffrn_reflns_limit_k_max 19
_diffrn_reflns_limit_k_min -19
_diffrn_reflns_limit_l_max 18
_diffrn_reflns_limit_l_min -17
_diffrn_reflns_number 42903
_diffrn_reflns_theta_full 27.5
_diffrn_reflns_theta_max 27.5
_diffrn_reflns_theta_min 3.1
_diffrn_standards_decay_% 0
_diffrn_standards_number 0
_exptl_absorpt_coefficient_mu .886
_exptl_absorpt_correction_T_max .767
_exptl_absorpt_correction_T_min .673
_exptl_absorpt_correction_type multi-scan
_exptl_absorpt_process_details 'SORTAV (Blessing, 1995, 1997)'
_exptl_crystal_colour orange
_exptl_crystal_density_diffrn 1.341
_exptl_crystal_density_method 'not measured'
_exptl_crystal_description block
_exptl_crystal_F_000 1144
_exptl_crystal_size_max .30
_exptl_crystal_size_mid .20
_exptl_crystal_size_min .20
_refine_diff_density_max .78
_refine_diff_density_min -.90
_refine_ls_extinction_method none
_refine_ls_goodness_of_fit_ref 1.08
_refine_ls_hydrogen_treatment constr
_refine_ls_matrix_type full
_refine_ls_number_parameters 288
_refine_ls_number_reflns 6279
_refine_ls_number_restraints 0
_refine_ls_restrained_S_all 1.08
_refine_ls_R_factor_all .037
_refine_ls_R_factor_gt .029
_refine_ls_shift/su_max .001
_refine_ls_shift/su_mean .000
_refine_ls_structure_factor_coef Fsqd
_refine_ls_weighting_details
;
 calc w=1/[\s^2^(Fo^2^)+(0.0398P)^2^+0.8819P] where P=(Fo^2^+2Fc^2^)/3
;
_refine_ls_weighting_scheme calc
_refine_ls_wR_factor_ref .075
_reflns_number_gt 5446
_reflns_number_total 6279
_reflns_threshold_expression I>2\s(I)
_cod_data_source_file tk6026.cif
_cod_data_source_block I
_cod_original_sg_symbol_H-M 'P 21/a'
_cod_database_code 2200534
_cod_database_fobs_code 2200534

loop_
_symmetry_equiv_pos_as_xyz
'x, y, z'
'x+1/2, -y+1/2, z'
'-x, -y, -z'
'-x-1/2, y-1/2, -z'

loop_
_atom_site_label
_atom_site_fract_x
_atom_site_fract_y
_atom_site_fract_z
_atom_site_U_iso_or_equiv
_atom_site_adp_type
_atom_site_calc_flag
_atom_site_refinement_flags
_atom_site_occupancy
_atom_site_disorder_assembly
_atom_site_disorder_group
_atom_site_type_symbol
Pd .612176(9) .225029(8) .290130(10) .01836(6) Uani d . 1 . . Pd
Cl1 .77240(4) .28007(3) .38150(4) .02746(11) Uani d . 1 . . Cl
Cl2 .68248(3) .11819(3) .22089(4) .02953(11) Uani d . 1 . . Cl
N1 .53593(11) .31897(9) .33622(11) .0206(3) Uani d . 1 . . N
N2 .46306(11) .18643(10) .21974(11) .0205(3) Uani d . 1 . . N
C1 .43682(14) .31157(12) .30210(14) .0225(4) Uani d . 1 . . C
H1 .3929 .3523 .3186 .027 Uiso calc R 1 . . H
C2 .39570(14) .23646(12) .23614(15) .0227(4) Uani d . 1 . . C
H2 .3232 .2253 .2070 .027 Uiso calc R 1 . . H
C3 .58259(13) .39569(11) .39318(14) .0214(4) Uani d . 1 . . C
C4 .62921(14) .38883(12) .49982(14) .0240(4) Uani d . 1 . . C
C5 .67100(15) .46461(13) .55253(16) .0299(4) Uani d . 1 . . C
H5 .7003 .4637 .6255 .036 Uiso calc R 1 . . H
C6 .67074(16) .54114(13) .50074(17) .0341(5) Uani d . 1 . . C
H6 .7001 .5921 .5384 .041 Uiso calc R 1 . . H
C7 .62821(16) .54458(13) .39465(17) .0320(5) Uani d . 1 . . C
H7 .6306 .5975 .3602 .038 Uiso calc R 1 . . H
C8 .58203(14) .47178(12) .33766(15) .0260(4) Uani d . 1 . . C
C9 .63350(15) .30219(13) .55356(15) .0273(4) Uani d . 1 . . C
H9 .6288 .2558 .5016 .033 Uiso calc R 1 . . H
C10 .5410(2) .28990(17) .5888(2) .0477(6) Uani d . 1 . . C
H10A .5428 .3344 .6399 .071 Uiso calc R 1 . . H
H10B .5445 .2321 .6196 .071 Uiso calc R 1 . . H
H10C .4764 .2953 .5297 .071 Uiso calc R 1 . . H
C11 .73590(19) .28819(16) .64243(19) .0448(6) Uani d . 1 . . C
H11A .7940 .2942 .6173 .067 Uiso calc R 1 . . H
H11B .7367 .2298 .6710 .067 Uiso calc R 1 . . H
H11C .7426 .3316 .6961 .067 Uiso calc R 1 . . H
C12 .53502(16) .47515(14) .22028(16) .0329(5) Uani d . 1 . . C
H12 .5192 .4140 .1953 .039 Uiso calc R 1 . . H
C13 .4337(2) .5247(2) .1841(2) .0652(8) Uani d . 1 . . C
H13A .4469 .5859 .2043 .098 Uiso calc R 1 . . H
H13B .3862 .4998 .2155 .098 Uiso calc R 1 . . H
H13C .4024 .5207 .1091 .098 Uiso calc R 1 . . H
C14 .6102(2) .5121(2) .1719(2) .0657(9) Uani d . 1 . . C
H14A .5771 .5121 .0968 .099 Uiso calc R 1 . . H
H14B .6731 .4763 .1916 .099 Uiso calc R 1 . . H
H14C .6287 .5718 .1961 .099 Uiso calc R 1 . . H
C15 .42556(13) .11318(12) .15163(14) .0224(4) Uani d . 1 . . C
C16 .42388(15) .03194(13) .19458(15) .0261(4) Uani d . 1 . . C
C17 .38161(17) -.03591(14) .12665(17) .0342(5) Uani d . 1 . . C
H17 .3766 -.0921 .1530 .041 Uiso calc R 1 . . H
C18 .34683(18) -.02313(15) .02186(17) .0402(5) Uani d . 1 . . C
H18 .3179 -.0704 -.0231 .048 Uiso calc R 1 . . H
C19 .35369(17) .05750(15) -.01823(16) .0369(5) Uani d . 1 . . C
H19 .3311 .0648 -.0907 .044 Uiso calc R 1 . . H
C20 .39305(15) .12845(13) .04545(15) .0281(4) Uani d . 1 . . C
C21 .46761(16) .01495(13) .30958(15) .0299(4) Uani d . 1 . . C
H21 .5003 .0700 .3443 .036 Uiso calc R 1 . . H
C22 .38379(18) -.01118(16) .35314(18) .0406(5) Uani d . 1 . . C
H22A .3335 .0363 .3427 .061 Uiso calc R 1 . . H
H22B .4161 -.0231 .4269 .061 Uiso calc R 1 . . H
H22C .3480 -.0635 .3178 .061 Uiso calc R 1 . . H
C23 .55257(17) -.05454(16) .33385(18) .0407(5) Uani d . 1 . . C
H23A .5217 -.1103 .3045 .061 Uiso calc R 1 . . H
H23B .5857 -.0604 .4086 .061 Uiso calc R 1 . . H
H23C .6048 -.0375 .3040 .061 Uiso calc R 1 . . H
C24 .3999(2) .21771(14) .00139(17) .0367(5) Uani d . 1 . . C
H24 .4397 .2565 .0597 .044 Uiso calc R 1 . . H
C25 .2920(3) .2568(2) -.0492(3) .0636(8) Uani d . 1 . . C
H25A .2985 .3155 -.0740 .095 Uiso calc R 1 . . H
H25B .2566 .2598 .0010 .095 Uiso calc R 1 . . H
H25C .2516 .2203 -.1073 .095 Uiso calc R 1 . . H
C26 .4583(2) .21448(18) -.0742(2) .0518(7) Uani d . 1 . . C
H26A .5283 .1911 -.0395 .078 Uiso calc R 1 . . H
H26B .4635 .2733 -.0993 .078 Uiso calc R 1 . . H
H26C .4207 .1770 -.1324 .078 Uiso calc R 1 . . H

loop_
_atom_site_aniso_label
_atom_site_aniso_U_11
_atom_site_aniso_U_22
_atom_site_aniso_U_33
_atom_site_aniso_U_12
_atom_site_aniso_U_13
_atom_site_aniso_U_23
Pd .01454(9) .01930(9) .02050(9) .00002(4) .00517(6) -.00211(5)
Cl1 .0162(2) .0299(3) .0344(3) -.00308(16) .00648(18) -.00687(19)
Cl2 .0217(2) .0316(3) .0355(3) .00201(18) .01033(19) -.0109(2)
N1 .0208(7) .0187(8) .0212(8) -.0005(6) .0062(6) -.0008(6)
N2 .0197(7) .0209(8) .0198(7) -.0011(6) .0055(6) -.0016(6)
C1 .0204(9) .0213(9) .0256(9) .0001(7) .0078(7) -.0024(7)
C2 .0171(9) .0275(10) .0231(9) -.0030(7) .0065(7) -.0021(8)
C3 .0170(8) .0195(9) .0269(9) .0004(6) .0066(7) -.0047(7)
C4 .0196(9) .0246(9) .0261(10) .0017(7) .0056(7) -.0023(8)
C5 .0276(10) .0291(10) .0271(10) .0009(8) .0020(8) -.0083(8)
C6 .0287(10) .0237(10) .0432(13) -.0034(8) .0039(9) -.0119(9)
C7 .0313(11) .0195(9) .0417(12) -.0014(8) .0083(9) .0003(8)
C8 .0225(9) .0231(9) .0304(10) .0002(7) .0066(8) .0001(8)
C9 .0275(10) .0271(10) .0248(10) .0003(8) .0059(8) -.0016(8)
C10 .0429(14) .0492(15) .0579(16) .0027(11) .0264(13) .0133(12)
C11 .0409(14) .0429(13) .0395(14) -.0001(10) .0002(11) .0107(10)
C12 .0355(11) .0316(11) .0284(11) -.0040(8) .0071(9) .0034(9)
C13 .0470(16) .097(2) .0394(15) .0215(15) -.0005(12) .0078(15)
C14 .0515(17) .103(3) .0402(15) -.0163(16) .0134(12) .0181(16)
C15 .0164(8) .0231(9) .0243(9) -.0011(7) .0028(7) -.0063(7)
C16 .0233(9) .0249(10) .0273(10) -.0016(7) .0051(8) -.0041(8)
C17 .0374(12) .0231(10) .0371(12) -.0047(8) .0065(9) -.0062(9)
C18 .0432(13) .0340(12) .0360(12) -.0035(10) .0042(10) -.0168(10)
C19 .0405(12) .0391(12) .0235(10) .0029(9) .0015(9) -.0091(9)
C20 .0270(10) .0303(10) .0231(10) .0033(8) .0038(8) -.0021(8)
C21 .0331(11) .0244(10) .0280(10) -.0040(8) .0052(8) .0008(8)
C22 .0392(13) .0456(14) .0384(13) .0029(10) .0152(10) .0018(11)
C23 .0317(12) .0469(13) .0405(13) .0044(10) .0090(9) .0118(11)
C24 .0508(14) .0325(12) .0246(11) .0058(9) .0102(10) .0029(9)
C25 .067(2) .0621(17) .069(2) .0348(15) .0334(16) .0289(16)
C26 .0567(17) .0558(16) .0497(16) .0100(12) .0269(13) .0116(12)

loop_
_atom_type_symbol
_atom_type_description
_atom_type_scat_dispersion_real
_atom_type_scat_dispersion_imag
_atom_type_scat_source
C C .0033 .0016 'International Tables Vol C Tables 4.2.6.8 and 6.1.1.4'
H H .0000 .0000 'International Tables Vol C Tables 4.2.6.8 and 6.1.1.4'
Cl Cl .1484 .1585 'International Tables Vol C Tables 4.2.6.8 and 6.1.1.4'
N N .0061 .0033 'International Tables Vol C Tables 4.2.6.8 and 6.1.1.4'
Pd Pd -.9988 1.0072 'International Tables Vol C Tables 4.2.6.8 and 6.1.1.4'

loop_
_geom_angle_atom_site_label_1
_geom_angle_atom_site_label_2
_geom_angle_atom_site_label_3
_geom_angle
N1 Pd N2 79.29(6)
N1 Pd Cl2 173.44(4)
N2 Pd Cl2 95.17(4)
N1 Pd Cl1 93.66(4)
N2 Pd Cl1 172.75(4)
Cl2 Pd Cl1 91.963(17)
C1 N1 C3 119.19(15)
C1 N1 Pd 114.91(12)
C3 N1 Pd 125.54(11)
C2 N2 C15 118.00(15)
C2 N2 Pd 114.08(12)
C15 N2 Pd 127.86(11)
N1 C1 C2 115.54(16)
N1 C1 H1 122.2
C2 C1 H1 122.2
N2 C2 C1 116.18(16)
N2 C2 H2 121.9
C1 C2 H2 121.9
C4 C3 C8 123.98(17)
C4 C3 N1 118.12(16)
C8 C3 N1 117.85(16)
C5 C4 C3 116.55(18)
C5 C4 C9 122.68(17)
C3 C4 C9 120.77(17)
C6 C5 C4 121.10(19)
C6 C5 H5 119.4
C4 C5 H5 119.4
C5 C6 C7 120.73(19)
C5 C6 H6 119.6
C7 C6 H6 119.6
C6 C7 C8 120.96(19)
C6 C7 H7 119.5
C8 C7 H7 119.5
C7 C8 C3 116.54(18)
C7 C8 C12 121.19(18)
C3 C8 C12 122.26(17)
C4 C9 C10 111.88(17)
C4 C9 C11 112.79(17)
C10 C9 C11 111.0(2)
C4 C9 H9 106.9
C10 C9 H9 106.9
C11 C9 H9 106.9
C9 C10 H10A 109.5
C9 C10 H10B 109.5
H10A C10 H10B 109.5
C9 C10 H10C 109.5
H10A C10 H10C 109.5
H10B C10 H10C 109.5
C9 C11 H11A 109.5
C9 C11 H11B 109.5
H11A C11 H11B 109.5
C9 C11 H11C 109.5
H11A C11 H11C 109.5
H11B C11 H11C 109.5
C13 C12 C14 110.6(2)
C13 C12 C8 111.64(19)
C14 C12 C8 112.51(18)
C13 C12 H12 107.3
C14 C12 H12 107.3
C8 C12 H12 107.3
C12 C13 H13A 109.5
C12 C13 H13B 109.5
H13A C13 H13B 109.5
C12 C13 H13C 109.5
H13A C13 H13C 109.5
H13B C13 H13C 109.5
C12 C14 H14A 109.5
C12 C14 H14B 109.5
H14A C14 H14B 109.5
C12 C14 H14C 109.5
H14A C14 H14C 109.5
H14B C14 H14C 109.5
C16 C15 C20 123.71(17)
C16 C15 N2 118.47(16)
C20 C15 N2 117.82(16)
C15 C16 C17 116.76(18)
C15 C16 C21 123.11(17)
C17 C16 C21 120.11(18)
C18 C17 C16 121.2(2)
C18 C17 H17 119.4
C16 C17 H17 119.4
C19 C18 C17 120.5(2)
C19 C18 H18 119.7
C17 C18 H18 119.7
C18 C19 C20 121.2(2)
C18 C19 H19 119.4
C20 C19 H19 119.4
C19 C20 C15 116.56(19)
C19 C20 C24 121.27(18)
C15 C20 C24 122.17(18)
C16 C21 C22 112.61(17)
C16 C21 C23 110.07(17)
C22 C21 C23 110.49(17)
C16 C21 H21 107.8
C22 C21 H21 107.8
C23 C21 H21 107.8
C21 C22 H22A 109.5
C21 C22 H22B 109.5
H22A C22 H22B 109.5
C21 C22 H22C 109.5
H22A C22 H22C 109.5
H22B C22 H22C 109.5
C21 C23 H23A 109.5
C21 C23 H23B 109.5
H23A C23 H23B 109.5
C21 C23 H23C 109.5
H23A C23 H23C 109.5
H23B C23 H23C 109.5
C20 C24 C25 110.8(2)
C20 C24 C26 111.60(19)
C25 C24 C26 110.8(2)
C20 C24 H24 107.8
C25 C24 H24 107.8
C26 C24 H24 107.8
C24 C25 H25A 109.5
C24 C25 H25B 109.5
H25A C25 H25B 109.5
C24 C25 H25C 109.5
H25A C25 H25C 109.5
H25B C25 H25C 109.5
C24 C26 H26A 109.5
C24 C26 H26B 109.5
H26A C26 H26B 109.5
C24 C26 H26C 109.5
H26A C26 H26C 109.5
H26B C26 H26C 109.5

loop_
_geom_bond_atom_site_label_1
_geom_bond_atom_site_label_2
_geom_bond_site_symmetry_2
_geom_bond_distance
_geom_bond_publ_flag
Pd N1 . 2.0142(15) ?
Pd N2 . 2.0248(14) ?
Pd Cl2 . 2.2799(5) ?
Pd Cl1 . 2.2834(5) ?
N1 C1 . 1.280(2) ?
N1 C3 . 1.440(2) ?
N2 C2 . 1.282(2) ?
N2 C15 . 1.445(2) ?
C1 C2 . 1.460(3) ?
C1 H1 . .9500 ?
C2 H2 . .9500 ?
C3 C4 . 1.396(3) ?
C3 C8 . 1.400(3) ?
C4 C5 . 1.389(3) ?
C4 C9 . 1.518(3) ?
C5 C6 . 1.378(3) ?
C5 H5 . .9500 ?
C6 C7 . 1.382(3) ?
C6 H6 . .9500 ?
C7 C8 . 1.390(3) ?
C7 H7 . .9500 ?
C8 C12 . 1.529(3) ?
C9 C10 . 1.522(3) ?
C9 C11 . 1.527(3) ?
C9 H9 . 1.0000 ?
C10 H10A . .9800 ?
C10 H10B . .9800 ?
C10 H10C . .9800 ?
C11 H11A . .9800 ?
C11 H11B . .9800 ?
C11 H11C . .9800 ?
C12 C13 . 1.510(3) ?
C12 C14 . 1.523(3) ?
C12 H12 . 1.0000 ?
C13 H13A . .9800 ?
C13 H13B . .9800 ?
C13 H13C . .9800 ?
C14 H14A . .9800 ?
C14 H14B . .9800 ?
C14 H14C . .9800 ?
C15 C16 . 1.388(3) ?
C15 C20 . 1.402(3) ?
C16 C17 . 1.390(3) ?
C16 C21 . 1.518(3) ?
C17 C18 . 1.377(3) ?
C17 H17 . .9500 ?
C18 C19 . 1.376(3) ?
C18 H18 . .9500 ?
C19 C20 . 1.389(3) ?
C19 H19 . .9500 ?
C20 C24 . 1.519(3) ?
C21 C22 . 1.527(3) ?
C21 C23 . 1.530(3) ?
C21 H21 . 1.0000 ?
C22 H22A . .9800 ?
C22 H22B . .9800 ?
C22 H22C . .9800 ?
C23 H23A . .9800 ?
C23 H23B . .9800 ?
C23 H23C . .9800 ?
C24 C25 . 1.524(4) ?
C24 C26 . 1.526(3) ?
C24 H24 . 1.0000 ?
C25 H25A . .9800 ?
C25 H25B . .9800 ?
C25 H25C . .9800 ?
C26 H26A . .9800 ?
C26 H26B . .9800 ?
C26 H26C . .9800 ?

loop_
_geom_torsion_atom_site_label_1
_geom_torsion_atom_site_label_2
_geom_torsion_atom_site_label_3
_geom_torsion_atom_site_label_4
_geom_torsion
N2 Pd N1 C1 -.30(13)
Cl1 Pd N1 C1 -178.56(13)
N2 Pd N1 C3 -173.32(15)
Cl1 Pd N1 C3 8.41(14)
N1 Pd N2 C2 .29(13)
Cl2 Pd N2 C2 -176.15(13)
N1 Pd N2 C15 177.36(15)
Cl2 Pd N2 C15 .92(15)
C3 N1 C1 C2 173.76(16)
Pd N1 C1 C2 .3(2)
C15 N2 C2 C1 -177.63(16)
Pd N2 C2 C1 -.3(2)
N1 C1 C2 N2 .0(3)
C1 N1 C3 C4 104.4(2)
Pd N1 C3 C4 -82.89(19)
C1 N1 C3 C8 -78.2(2)
Pd N1 C3 C8 94.59(18)
C8 C3 C4 C5 4.3(3)
N1 C3 C4 C5 -178.36(16)
C8 C3 C4 C9 -175.39(17)
N1 C3 C4 C9 1.9(3)
C3 C4 C5 C6 -3.3(3)
C9 C4 C5 C6 176.43(19)
C4 C5 C6 C7 .4(3)
C5 C6 C7 C8 1.9(3)
C6 C7 C8 C3 -.9(3)
C6 C7 C8 C12 -179.89(19)
C4 C3 C8 C7 -2.3(3)
N1 C3 C8 C7 -179.58(16)
C4 C3 C8 C12 176.70(17)
N1 C3 C8 C12 -.6(3)
C5 C4 C9 C10 87.9(2)
C3 C4 C9 C10 -92.4(2)
C5 C4 C9 C11 -38.1(3)
C3 C4 C9 C11 141.58(19)
C7 C8 C12 C13 -73.6(3)
C3 C8 C12 C13 107.5(2)
C7 C8 C12 C14 51.4(3)
C3 C8 C12 C14 -127.5(2)
C2 N2 C15 C16 -98.9(2)
Pd N2 C15 C16 84.2(2)
C2 N2 C15 C20 81.3(2)
Pd N2 C15 C20 -95.69(18)
C20 C15 C16 C17 -3.8(3)
N2 C15 C16 C17 176.32(17)
C20 C15 C16 C21 174.76(18)
N2 C15 C16 C21 -5.1(3)
C15 C16 C17 C18 2.3(3)
C21 C16 C17 C18 -176.3(2)
C16 C17 C18 C19 .4(4)
C17 C18 C19 C20 -1.8(4)
C18 C19 C20 C15 .4(3)
C18 C19 C20 C24 -179.5(2)
C16 C15 C20 C19 2.5(3)
N2 C15 C20 C19 -177.63(17)
C16 C15 C20 C24 -177.60(19)
N2 C15 C20 C24 2.3(3)
C15 C16 C21 C22 114.8(2)
C17 C16 C21 C22 -66.7(2)
C15 C16 C21 C23 -121.5(2)
C17 C16 C21 C23 57.1(2)
C19 C20 C24 C25 70.4(3)
C15 C20 C24 C25 -109.4(2)
C19 C20 C24 C26 -53.5(3)
C15 C20 C24 C26 126.6(2)
